data_7053079
loop_
_publ_author_name
'Casanova, Isabel'
'Sousa-Pedrares, Antonio'
'Viqueira, Joaquin'
'Dur\'an, Mar\'ia L.'
'Romero, Jaime'
'Sousa, Antonio'
'Garc\'ia-V\'azquez, Jos\'e A.'

_publ_section_title
;
 Electrochemical synthesis and structural characterization of homoleptic
 and heteroleptic cobalt, nickel, copper, zinc and cadmium compounds with
 the 2-hydroxy-1,4-naphthoquinone ligand
;
_journal_issue 8
_journal_name_full 'New Journal of Chemistry'
_journal_page_first 2303
_journal_paper_doi 10.1039/c3nj00227f
_journal_volume 37
_journal_year 2013
_chemical_formula_sum 'C28 H22 Cu N4 O6'
_chemical_formula_weight 574.04
_chemical_name_systematic
;
?
;
_space_group_IT_number 2
_symmetry_cell_setting triclinic
_symmetry_space_group_name_Hall '-P 1'
_symmetry_space_group_name_H-M 'P -1'
_atom_sites_solution_hydrogens geom
_atom_sites_solution_primary direct
_atom_sites_solution_secondary difmap
_audit_creation_method SHELXL-97
_cell_angle_alpha 69.6560(10)
_cell_angle_beta 72.1980(10)
_cell_angle_gamma 61.0840(10)
_cell_formula_units_Z 1
_cell_length_a 8.23410(10)
_cell_length_b 8.2839(2)
_cell_length_c 11.32100(10)
_cell_measurement_temperature 293(2)
_cell_volume 624.801(19)
_computing_cell_refinement 'BRUKER Smart'
_computing_data_collection 'BRUKER Smart'
_computing_data_reduction 'Bruker SAINT'
_computing_structure_refinement 'SHELXL-97 (Sheldrick, 1997)'
_computing_structure_solution 'SHELXS-97 (Sheldrick, 1990)'
_diffrn_ambient_temperature 293(2)
_diffrn_measured_fraction_theta_full 0.971
_diffrn_measured_fraction_theta_max 0.971
_diffrn_measurement_device_type 'Smart-CCD-1000 BRUKER'
_diffrn_measurement_method 'omega scans'
_diffrn_radiation_monochromator graphite
_diffrn_radiation_source 'fine-focus sealed tube'
_diffrn_radiation_type MoK\a
_diffrn_radiation_wavelength 0.71073
_diffrn_reflns_av_R_equivalents 0.0334
_diffrn_reflns_av_sigmaI/netI 0.0694
_diffrn_reflns_limit_h_max 9
_diffrn_reflns_limit_h_min -10
_diffrn_reflns_limit_k_max 10
_diffrn_reflns_limit_k_min -11
_diffrn_reflns_limit_l_max 15
_diffrn_reflns_limit_l_min -11
_diffrn_reflns_number 4677
_diffrn_reflns_theta_full 28.26
_diffrn_reflns_theta_max 28.26
_diffrn_reflns_theta_min 1.95
_exptl_absorpt_coefficient_mu 0.927
_exptl_absorpt_correction_T_max 0.9130
_exptl_absorpt_correction_T_min 0.8364
_exptl_absorpt_correction_type multi-scan
_exptl_absorpt_process_details
;
Sheldrick, G.M. SADABS: Program for absorption correction
using area detector data. University of G ttingen, Germany, 1996.
;
_exptl_crystal_colour Brown
_exptl_crystal_density_diffrn 1.526
_exptl_crystal_density_method 'not measured'
_exptl_crystal_description Block
_exptl_crystal_F_000 295
_exptl_crystal_size_max 0.20
_exptl_crystal_size_mid 0.15
_exptl_crystal_size_min 0.10
_refine_diff_density_max 0.661
_refine_diff_density_min -0.656
_refine_diff_density_rms 0.081
_refine_ls_extinction_method none
_refine_ls_goodness_of_fit_ref 1.072
_refine_ls_hydrogen_treatment constr
_refine_ls_matrix_type full
_refine_ls_number_parameters 179
_refine_ls_number_reflns 2990
_refine_ls_number_restraints 0
_refine_ls_restrained_S_all 1.072
_refine_ls_R_factor_all 0.0923
_refine_ls_R_factor_gt 0.0636
_refine_ls_shift/su_max 0.000
_refine_ls_shift/su_mean 0.000
_refine_ls_structure_factor_coef Fsqd
_refine_ls_weighting_details 'calc w=1/[\s^2^(Fo^2^)+(0.0571P)^2^+0.5253P] where P=(Fo^2^+2Fc^2^)/3'
_refine_ls_weighting_scheme calc
_refine_ls_wR_factor_gt 0.1322
_refine_ls_wR_factor_ref 0.1507
_reflns_number_gt 2268
_reflns_number_total 2990
_reflns_threshold_expression >2sigma(I)
_cod_data_source_file c3nj00227f.txt
_cod_data_source_block compound3
_cod_depositor_comments
;
The following automatic conversions were performed:

'_symmetry_cell_setting' value 'Triclinic' changed to 'triclinic'
according to /home/saulius/struct/CIF-dictionaries/cif_core.dic
dictionary named 'cif_core.dic' version 2.4.2 from 2011-04-26.

Automatic conversion script
Id: cif_fix_values 1891 2012-01-12 08:04:46Z andrius 
;
_cod_original_cell_volume 624.801(18)
_cod_original_sg_symbol_H-M P-1
_cod_database_code 7053079

loop_
_symmetry_equiv_pos_as_xyz
'x, y, z'
'-x, -y, -z'

loop_
_atom_site_label
_atom_site_type_symbol
_atom_site_fract_x
_atom_site_fract_y
_atom_site_fract_z
_atom_site_U_iso_or_equiv
_atom_site_adp_type
_atom_site_occupancy
_atom_site_symmetry_multiplicity
_atom_site_calc_flag
_atom_site_refinement_flags
Cu1 Cu 1.0000 0.5000 0.5000 0.0355(2) Uani 1 2 d S
O1 O 0.9088(4) 0.2781(4) 0.6859(2) 0.0483(7) Uani 1 1 d .
O2 O 0.9012(4) 0.6244(4) 0.6422(2) 0.0427(6) Uani 1 1 d .
O3 O 0.7075(6) 0.5848(5) 1.0807(3) 0.0850(12) Uani 1 1 d .
N1 N 1.2593(4) 0.3776(4) 0.5445(3) 0.0413(7) Uani 1 1 d .
N2 N 1.5651(5) 0.2161(5) 0.5352(4) 0.0532(9) Uani 1 1 d .
C1 C 0.8586(5) 0.3473(5) 0.7764(3) 0.0367(8) Uani 1 1 d .
C2 C 0.8573(5) 0.5381(5) 0.7578(3) 0.0377(8) Uani 1 1 d .
C3 C 0.8098(6) 0.6092(6) 0.8607(4) 0.0516(10) Uani 1 1 d .
H3 H 0.8145 0.7240 0.8481 0.062 Uiso 1 1 calc R
C4 C 0.7520(6) 0.5158(6) 0.9893(4) 0.0517(10) Uani 1 1 d .
C5 C 0.6879(7) 0.2396(7) 1.1316(4) 0.0597(12) Uani 1 1 d .
H5 H 0.6540 0.2926 1.2004 0.072 Uiso 1 1 calc R
C6 C 0.6814(7) 0.0701(7) 1.1496(5) 0.0696(14) Uani 1 1 d .
H6 H 0.6437 0.0087 1.2315 0.084 Uiso 1 1 calc R
C7 C 0.7290(7) -0.0111(7) 1.0499(5) 0.0634(12) Uani 1 1 d .
H7 H 0.7217 -0.1250 1.0639 0.076 Uiso 1 1 calc R
C8 C 0.7882(6) 0.0792(6) 0.9280(4) 0.0527(10) Uani 1 1 d .
H8 H 0.8221 0.0249 0.8598 0.063 Uiso 1 1 calc R
C9 C 0.7968(5) 0.2499(5) 0.9076(4) 0.0414(8) Uani 1 1 d .
C10 C 0.7457(6) 0.3316(6) 1.0092(4) 0.0453(9) Uani 1 1 d .
C11 C 1.4181(5) 0.2662(6) 0.4824(4) 0.0475(9) Uani 1 1 d .
H11 H 1.4253 0.2285 0.4118 0.057 Uiso 1 1 calc R
C12 C 1.5003(6) 0.2959(7) 0.6356(4) 0.0570(11) Uani 1 1 d .
H12 H 1.5713 0.2844 0.6905 0.068 Uiso 1 1 calc R
C13 C 1.3144(6) 0.3943(6) 0.6406(4) 0.0508(10) Uani 1 1 d .
H13 H 1.2339 0.4642 0.7008 0.061 Uiso 1 1 calc R
C14 C 1.7621(6) 0.0988(8) 0.4906(6) 0.0814(17) Uani 1 1 d .
H14A H 1.8099 -0.0132 0.5568 0.122 Uiso 1 1 calc R
H14B H 1.8351 0.1699 0.4696 0.122 Uiso 1 1 calc R
H14C H 1.7705 0.0630 0.4161 0.122 Uiso 1 1 calc R

loop_
_atom_site_aniso_label
_atom_site_aniso_U_11
_atom_site_aniso_U_22
_atom_site_aniso_U_33
_atom_site_aniso_U_23
_atom_site_aniso_U_13
_atom_site_aniso_U_12
Cu1 0.0379(4) 0.0378(4) 0.0309(3) -0.0078(3) -0.0059(3) -0.0163(3)
O1 0.0666(18) 0.0496(16) 0.0370(14) -0.0156(12) -0.0045(13) -0.0298(14)
O2 0.0551(16) 0.0390(14) 0.0352(13) -0.0056(11) -0.0073(12) -0.0230(12)
O3 0.147(4) 0.084(3) 0.0442(17) -0.0306(17) 0.005(2) -0.066(3)
N1 0.0406(18) 0.0466(18) 0.0373(16) -0.0056(14) -0.0070(14) -0.0217(15)
N2 0.0384(19) 0.047(2) 0.065(2) 0.0039(18) -0.0168(17) -0.0177(16)
C1 0.0368(19) 0.0383(19) 0.0348(18) -0.0095(15) -0.0088(15) -0.0138(16)
C2 0.0377(19) 0.039(2) 0.0380(18) -0.0101(16) -0.0065(15) -0.0165(16)
C3 0.072(3) 0.048(2) 0.046(2) -0.0166(19) -0.006(2) -0.033(2)
C4 0.071(3) 0.054(2) 0.037(2) -0.0185(19) -0.0007(19) -0.032(2)
C5 0.071(3) 0.062(3) 0.040(2) -0.011(2) 0.002(2) -0.031(2)
C6 0.079(3) 0.061(3) 0.055(3) -0.003(2) 0.006(2) -0.036(3)
C7 0.079(3) 0.047(3) 0.063(3) -0.001(2) -0.007(2) -0.036(2)
C8 0.067(3) 0.046(2) 0.050(2) -0.0079(19) -0.009(2) -0.031(2)
C9 0.041(2) 0.040(2) 0.041(2) -0.0073(17) -0.0113(16) -0.0153(17)
C10 0.043(2) 0.047(2) 0.040(2) -0.0105(17) -0.0027(17) -0.0175(18)
C11 0.039(2) 0.051(2) 0.047(2) -0.0069(19) -0.0084(18) -0.0181(19)
C12 0.055(3) 0.066(3) 0.058(3) 0.001(2) -0.023(2) -0.034(2)
C13 0.054(3) 0.059(3) 0.044(2) -0.0062(19) -0.0130(19) -0.029(2)
C14 0.039(3) 0.070(3) 0.111(5) -0.011(3) -0.011(3) -0.012(2)

loop_
_atom_type_symbol
_atom_type_description
_atom_type_scat_dispersion_real
_atom_type_scat_dispersion_imag
_atom_type_scat_source
C C 0.0033 0.0016 'International Tables Vol C Tables 4.2.6.8 and 6.1.1.4'
H H 0.0000 0.0000 'International Tables Vol C Tables 4.2.6.8 and 6.1.1.4'
N N 0.0061 0.0033 'International Tables Vol C Tables 4.2.6.8 and 6.1.1.4'
O O 0.0106 0.0060 'International Tables Vol C Tables 4.2.6.8 and 6.1.1.4'
Cu Cu 0.3201 1.2651 'International Tables Vol C Tables 4.2.6.8 and 6.1.1.4'

loop_
_geom_angle_atom_site_label_1
_geom_angle_atom_site_label_2
_geom_angle_atom_site_label_3
_geom_angle
_geom_angle_site_symmetry_1
_geom_angle_site_symmetry_3
O2 Cu1 O2 180 2_766 .
O2 Cu1 N1 90.44(12) 2_766 .
O2 Cu1 N1 89.56(12) . .
O2 Cu1 N1 89.56(12) 2_766 2_766
O2 Cu1 N1 90.44(12) . 2_766
N1 Cu1 N1 180 . 2_766
C2 O2 Cu1 121.7(2) . .
C11 N1 C13 104.6(3) . .
C11 N1 Cu1 126.8(3) . .
C13 N1 Cu1 128.5(3) . .
C11 N2 C12 107.8(4) . .
C11 N2 C14 126.1(4) . .
C12 N2 C14 126.1(4) . .
O1 C1 C9 121.8(3) . .
O1 C1 C2 120.1(3) . .
C9 C1 C2 118.1(3) . .
O2 C2 C3 123.8(3) . .
O2 C2 C1 116.8(3) . .
C3 C2 C1 119.4(3) . .
C2 C3 C4 123.4(4) . .
O3 C4 C3 122.0(4) . .
O3 C4 C10 119.9(4) . .
C3 C4 C10 118.2(3) . .
C6 C5 C10 119.4(4) . .
C7 C6 C5 121.8(4) . .
C6 C7 C8 119.1(4) . .
C9 C8 C7 120.2(4) . .
C8 C9 C10 120.1(4) . .
C8 C9 C1 120.0(4) . .
C10 C9 C1 119.9(3) . .
C9 C10 C5 119.5(4) . .
C9 C10 C4 121.0(3) . .
C5 C10 C4 119.6(4) . .
N1 C11 N2 110.8(4) . .
C13 C12 N2 106.6(4) . .
C12 C13 N1 110.2(4) . .

loop_
_geom_bond_atom_site_label_1
_geom_bond_atom_site_label_2
_geom_bond_distance
_geom_bond_site_symmetry_2
Cu1 O2 1.964(2) 2_766
Cu1 O2 1.964(2) .
Cu1 N1 2.012(3) .
Cu1 N1 2.012(3) 2_766
O1 C1 1.213(4) .
O2 C2 1.291(4) .
O3 C4 1.228(5) .
N1 C11 1.333(5) .
N1 C13 1.370(5) .
N2 C11 1.334(5) .
N2 C12 1.350(6) .
N2 C14 1.465(6) .
C1 C9 1.490(5) .
C1 C2 1.515(5) .
C2 C3 1.354(5) .
C3 C4 1.447(6) .
C4 C10 1.487(6) .
C5 C6 1.372(7) .
C5 C10 1.392(6) .
C6 C7 1.371(7) .
C7 C8 1.387(6) .
C8 C9 1.385(5) .
C9 C10 1.389(5) .
C12 C13 1.335(6) .
